data_4302844
loop_
_publ_author_name
'Zuolun Zhang'
'Hai Bi'
'Yu Zhang'
'Dandan Yao'
'Hongze Gao'
'Yan Fan'
'Hongyu Zhang'
'Yue Wang'
'Yanping Wang'
'Zhenyu Chen'
'Dongge Ma'

_publ_section_title
;
Luminescent Boron-Contained Ladder-Type \p-Conjugated Compounds
;
_journal_name_full 'Inorganic Chemistry'
_journal_page_first 7230
_journal_page_last 7236
_journal_paper_doi 10.1021/ic900673s
_journal_volume 48
_journal_year 2009
_chemical_formula_sum 'C24 H30 B2 N2 O2'
_chemical_formula_weight 400.12
_chemical_name_systematic
; 
 ? 
;
_space_group_IT_number 2
_symmetry_cell_setting triclinic
_symmetry_space_group_name_Hall '-P 1'
_symmetry_space_group_name_H-M 'P -1'
_atom_sites_solution_hydrogens geom
_atom_sites_solution_primary direct
_atom_sites_solution_secondary difmap
_audit_creation_method SHELXL-97
_cell_angle_alpha 82.68(3)
_cell_angle_beta 77.30(3)
_cell_angle_gamma 68.24(3)
_cell_formula_units_Z 1
_cell_length_a 7.2455(14)
_cell_length_b 7.3683(15)
_cell_length_c 11.081(2)
_cell_measurement_reflns_used 2967
_cell_measurement_temperature 293(2)
_cell_measurement_theta_max 27.48
_cell_measurement_theta_min 3.08
_cell_volume 535.3(2)
_computing_cell_refinement PROCESS-AUTO
_computing_data_collection PROCESS-AUTO
_computing_data_reduction PROCESS-AUTO
_computing_molecular_graphics 'SHELXL-97 (Sheldrick, 1997)'
_computing_publication_material 'SHELXL-97 (Sheldrick, 1997)'
_computing_structure_refinement 'SHELXL-97 (Sheldrick, 1997)'
_computing_structure_solution 'SHELXS-97 (Sheldrick, 1990)'
_diffrn_ambient_temperature 293(2)
_diffrn_detector_area_resol_mean none
_diffrn_measured_fraction_theta_full 0.989
_diffrn_measured_fraction_theta_max 0.989
_diffrn_measurement_device_type 'Omega scan'
_diffrn_measurement_method 10.0
_diffrn_radiation_monochromator graphite
_diffrn_radiation_source 'fine-focus sealed tube'
_diffrn_radiation_type MoK\a
_diffrn_radiation_wavelength 0.71073
_diffrn_reflns_av_R_equivalents 0.0827
_diffrn_reflns_av_sigmaI/netI 0.1170
_diffrn_reflns_limit_h_max 9
_diffrn_reflns_limit_h_min -9
_diffrn_reflns_limit_k_max 9
_diffrn_reflns_limit_k_min -9
_diffrn_reflns_limit_l_max 14
_diffrn_reflns_limit_l_min -14
_diffrn_reflns_number 5338
_diffrn_reflns_theta_full 27.48
_diffrn_reflns_theta_max 27.48
_diffrn_reflns_theta_min 3.08
_diffrn_standards_decay_% 0
_diffrn_standards_interval_count 0
_diffrn_standards_interval_time .
_diffrn_standards_number 0
_exptl_absorpt_coefficient_mu 0.077
_exptl_absorpt_correction_T_max 0.9806
_exptl_absorpt_correction_T_min 0.9721
_exptl_absorpt_correction_type multi-scan
_exptl_absorpt_process_details
;   
Higash,T(1995) Progrom for Absorption Correcttion.
Rigaku Corporation,Tokyo,Japan. 
;
_exptl_crystal_colour yellow
_exptl_crystal_density_diffrn 1.241
_exptl_crystal_density_meas ?
_exptl_crystal_density_method 'not measured'
_exptl_crystal_description block
_exptl_crystal_F_000 214
_exptl_crystal_size_max 0.37
_exptl_crystal_size_mid 0.28
_exptl_crystal_size_min 0.26
_refine_diff_density_max 0.174
_refine_diff_density_min -0.190
_refine_diff_density_rms 0.046
_refine_ls_extinction_coef 0
_refine_ls_extinction_method none
_refine_ls_goodness_of_fit_ref 0.969
_refine_ls_hydrogen_treatment riding
_refine_ls_matrix_type full
_refine_ls_number_parameters 138
_refine_ls_number_reflns 2442
_refine_ls_number_restraints 0
_refine_ls_restrained_S_all 0.969
_refine_ls_R_factor_all 0.1990
_refine_ls_R_factor_gt 0.0896
_refine_ls_shift/su_max 0.000
_refine_ls_shift/su_mean 0.000
_refine_ls_structure_factor_coef Fsqd
_refine_ls_weighting_details 'calc w=1/[\s^2^(Fo^2^)+(0.0063P)^2^+0.7607P] where P=(Fo^2^+2Fc^2^)/3'
_refine_ls_weighting_scheme calc
_refine_ls_wR_factor_gt 0.1216
_refine_ls_wR_factor_ref 0.1526
_reflns_number_gt 1102
_reflns_number_total 2442
_reflns_threshold_expression >2sigma(I)
_cod_data_source_file ic900673s_si_001_2.cif
_cod_data_source_block z1
_cod_depositor_comments
;
The following automatic conversions were performed:
'_symmetry_cell_setting' value 'Triclinic' changed to 'triclinic'
according to '/home/saulius/struct/CIF-dictionaries/cif_core.dic'
dictionary named 'cif_core.dic' version 2.4.1 from 2010-06-29.

Automatic conversion script
Id: cif_fix_enum 1527 2010-12-29 10:47:43Z saulius 

The following automatic conversions were performed:

'_exptl_crystal_density_meas' value 'none' was changed to '?' - the
value is perceived as not measured.

Automatic conversion script
Id: cif_fix_values 3008 2015-01-20 13:52:24Z robertas 
;
_cod_original_cell_volume 535.28(18)
_cod_database_code 4302844

loop_
_symmetry_equiv_pos_as_xyz
'x, y, z'
'-x, -y, -z'

loop_
_atom_site_label
_atom_site_type_symbol
_atom_site_fract_x
_atom_site_fract_y
_atom_site_fract_z
_atom_site_U_iso_or_equiv
_atom_site_adp_type
_atom_site_occupancy
_atom_site_symmetry_multiplicity
_atom_site_calc_flag
_atom_site_refinement_flags
_atom_site_disorder_assembly
_atom_site_disorder_group
B1 B 0.2242(6) 0.8048(6) 0.2752(4) 0.0441(11) Uani 1 1 d . . .
C1 C 0.4402(5) 0.8661(5) 0.0854(3) 0.0393(9) Uani 1 1 d . . .
C2 C 0.6393(5) 0.8192(5) 0.0244(3) 0.0411(9) Uani 1 1 d . . .
H2 H 0.7330 0.6964 0.0399 0.049 Uiso 1 1 calc R . .
C3 C 0.7026(5) 0.9516(5) -0.0595(3) 0.0386(9) Uani 1 1 d . . .
C4 C 0.9164(5) 0.9065(5) -0.1177(3) 0.0388(9) Uani 1 1 d . . .
C5 C 1.0725(5) 0.7570(5) -0.0737(3) 0.0462(9) Uani 1 1 d . . .
H5 H 1.0438 0.6824 -0.0028 0.055 Uiso 1 1 calc R . .
C6 C 1.2694(5) 0.7174(6) -0.1335(4) 0.0536(11) Uani 1 1 d . . .
H6 H 1.3743 0.6163 -0.1042 0.064 Uiso 1 1 calc R . .
C7 C 1.3084(6) 0.8308(6) -0.2381(4) 0.0573(11) Uani 1 1 d . . .
H7 H 1.4399 0.8053 -0.2818 0.069 Uiso 1 1 calc R . .
C8 C 1.1507(5) 0.9809(6) -0.2763(4) 0.0528(11) Uani 1 1 d . . .
H8 H 1.1782 1.0592 -0.3455 0.063 Uiso 1 1 calc R . .
C9 C 0.1571(6) 0.6273(6) 0.3389(3) 0.0506(10) Uani 1 1 d . . .
H9A H 0.2705 0.5313 0.3715 0.061 Uiso 1 1 calc R . .
H9B H 0.0489 0.6760 0.4090 0.061 Uiso 1 1 calc R . .
C10 C 0.0853(6) 0.5218(6) 0.2593(4) 0.0667(12) Uani 1 1 d . . .
H10A H -0.0344 0.6114 0.2318 0.100 Uiso 1 1 calc R . .
H10B H 0.0557 0.4145 0.3072 0.100 Uiso 1 1 calc R . .
H10C H 0.1896 0.4731 0.1887 0.100 Uiso 1 1 calc R . .
C11 C 0.2952(5) 0.9106(6) 0.3645(3) 0.0516(10) Uani 1 1 d . . .
H11A H 0.3268 1.0199 0.3186 0.062 Uiso 1 1 calc R . .
H11B H 0.1842 0.9626 0.4326 0.062 Uiso 1 1 calc R . .
C12 C 0.4800(6) 0.7741(7) 0.4172(4) 0.0755(14) Uani 1 1 d . . .
H12A H 0.4458 0.6724 0.4695 0.113 Uiso 1 1 calc R . .
H12B H 0.5215 0.8473 0.4648 0.113 Uiso 1 1 calc R . .
H12C H 0.5886 0.7169 0.3504 0.113 Uiso 1 1 calc R . .
N1 N 0.9582(4) 1.0204(4) -0.2185(3) 0.0403(7) Uani 1 1 d . . .
O1 O 0.3829(3) 0.7318(3) 0.1632(2) 0.0453(7) Uani 1 1 d . . .

loop_
_atom_site_aniso_label
_atom_site_aniso_U_11
_atom_site_aniso_U_22
_atom_site_aniso_U_33
_atom_site_aniso_U_23
_atom_site_aniso_U_13
_atom_site_aniso_U_12
B1 0.041(2) 0.042(3) 0.042(3) -0.001(2) -0.001(2) -0.010(2)
C1 0.042(2) 0.030(2) 0.040(2) -0.0007(16) -0.0064(17) -0.0061(17)
C2 0.039(2) 0.028(2) 0.047(2) -0.0014(17) -0.0078(17) -0.0020(16)
C3 0.042(2) 0.035(2) 0.035(2) -0.0060(16) -0.0024(16) -0.0104(18)
C4 0.040(2) 0.035(2) 0.040(2) -0.0085(17) -0.0048(17) -0.0097(17)
C5 0.044(2) 0.038(2) 0.052(2) -0.0021(18) -0.0086(19) -0.0095(18)
C6 0.041(2) 0.048(3) 0.068(3) -0.008(2) -0.011(2) -0.0088(19)
C7 0.039(2) 0.057(3) 0.070(3) -0.010(2) -0.001(2) -0.013(2)
C8 0.044(2) 0.057(3) 0.051(2) -0.005(2) 0.0024(19) -0.017(2)
C9 0.052(2) 0.048(3) 0.046(2) 0.0015(19) -0.0029(19) -0.016(2)
C10 0.078(3) 0.055(3) 0.071(3) -0.007(2) -0.006(2) -0.031(3)
C11 0.049(2) 0.054(3) 0.049(2) -0.003(2) -0.0047(19) -0.017(2)
C12 0.075(3) 0.081(4) 0.079(3) 0.004(3) -0.030(3) -0.030(3)
N1 0.0397(17) 0.0389(19) 0.0375(18) -0.0050(14) -0.0017(14) -0.0106(14)
O1 0.0465(14) 0.0313(14) 0.0473(15) 0.0016(12) 0.0014(12) -0.0082(12)

loop_
_atom_type_symbol
_atom_type_description
_atom_type_scat_dispersion_real
_atom_type_scat_dispersion_imag
_atom_type_scat_source
C C 0.0033 0.0016 'International Tables Vol C Tables 4.2.6.8 and 6.1.1.4'
H H 0.0000 0.0000 'International Tables Vol C Tables 4.2.6.8 and 6.1.1.4'
B B 0.0013 0.0007 'International Tables Vol C Tables 4.2.6.8 and 6.1.1.4'
N N 0.0061 0.0033 'International Tables Vol C Tables 4.2.6.8 and 6.1.1.4'
O O 0.0106 0.0060 'International Tables Vol C Tables 4.2.6.8 and 6.1.1.4'

loop_
_geom_angle_atom_site_label_1
_geom_angle_atom_site_label_2
_geom_angle_atom_site_label_3
_geom_angle
_geom_angle_site_symmetry_1
_geom_angle_site_symmetry_3
_geom_angle_publ_flag
O1 B1 C9 107.7(3) . . ?
O1 B1 C11 112.3(3) . . ?
C9 B1 C11 115.1(3) . . ?
O1 B1 N1 103.6(3) . 2_675 ?
C9 B1 N1 112.3(3) . 2_675 ?
C11 B1 N1 105.3(3) . 2_675 ?
O1 C1 C2 119.9(3) . . ?
O1 C1 C3 120.6(3) . 2_675 ?
C2 C1 C3 119.4(3) . 2_675 ?
C1 C2 C3 121.6(3) . . ?
C2 C3 C1 119.0(3) . 2_675 ?
C2 C3 C4 121.4(3) . . ?
C1 C3 C4 119.5(3) 2_675 . ?
N1 C4 C5 119.8(3) . . ?
N1 C4 C3 117.2(3) . . ?
C5 C4 C3 123.0(3) . . ?
C6 C5 C4 120.7(4) . . ?
C5 C6 C7 118.6(4) . . ?
C8 C7 C6 118.9(4) . . ?
N1 C8 C7 122.8(4) . . ?
C10 C9 B1 117.7(3) . . ?
C12 C11 B1 113.2(3) . . ?
C8 N1 C4 119.1(3) . . ?
C8 N1 B1 119.8(3) . 2_675 ?
C4 N1 B1 121.0(3) . 2_675 ?
C1 O1 B1 117.3(3) . . ?

loop_
_geom_bond_atom_site_label_1
_geom_bond_atom_site_label_2
_geom_bond_distance
_geom_bond_site_symmetry_2
_geom_bond_publ_flag
B1 O1 1.495(5) . ?
B1 C9 1.591(5) . ?
B1 C11 1.603(6) . ?
B1 N1 1.643(5) 2_675 ?
C1 O1 1.351(4) . ?
C1 C2 1.386(4) . ?
C1 C3 1.400(4) 2_675 ?
C2 C3 1.392(4) . ?
C3 C1 1.400(4) 2_675 ?
C3 C4 1.470(4) . ?
C4 N1 1.358(4) . ?
C4 C5 1.383(5) . ?
C5 C6 1.373(5) . ?
C6 C7 1.380(5) . ?
C7 C8 1.366(5) . ?
C8 N1 1.340(4) . ?
C9 C10 1.526(5) . ?
C11 C12 1.529(5) . ?
N1 B1 1.643(5) 2_675 ?

loop_
_geom_hbond_atom_site_label_D
_geom_hbond_atom_site_label_H
_geom_hbond_atom_site_label_A
_geom_hbond_distance_DH
_geom_hbond_distance_HA
_geom_hbond_distance_DA
_geom_hbond_angle_DHA
_geom_hbond_site_symmetry_A
C6 H6 O1 0.93 2.58 3.338(5) 138.5 2_765
